data_7220405
loop_
_publ_author_name
'Wang, Ai'
'Merkens, Carina'
'Englert, Ulli'

_publ_section_title
;
 Interplay of ligand chirality and metal configuration in mononuclear
 complexes and in a coordination polymer of Cr(iii)
;
_journal_issue 23
_journal_name_full CrystEngComm
_journal_page_first 4293
_journal_paper_doi 10.1039/C5CE00586H
_journal_volume 17
_journal_year 2015
_chemical_absolute_configuration rmad
_chemical_formula_moiety '2(C18 H34 Cr N5 O2),4(N O3), H2 O'
_chemical_formula_sum 'C36 H70 Cr2 N14 O17'
_chemical_formula_weight 1075.06
_chemical_name_common 4
_chemical_name_systematic
;
 ?
;
_space_group_crystal_system triclinic
_space_group_IT_number 1
_space_group_name_Hall 'P 1'
_space_group_name_H-M_alt 'P 1'
_symmetry_space_group_name_Hall 'P 1'
_symmetry_space_group_name_H-M 'P 1'
_atom_sites_solution_hydrogens mixed
_audit_creation_method SHELXL-2013
_audit_update_record
;
2015-02-05 deposited with the CCDC.
2015-05-05 downloaded from the CCDC.
;
_cell_angle_alpha 100.4860(11)
_cell_angle_beta 93.4647(11)
_cell_angle_gamma 106.3580(11)
_cell_formula_units_Z 1
_cell_length_a 7.1767(5)
_cell_length_b 12.5519(9)
_cell_length_c 14.7649(10)
_cell_measurement_reflns_used 4671
_cell_measurement_temperature 100(2)
_cell_measurement_theta_max 27.98
_cell_measurement_theta_min 2.83
_cell_volume 1246.06(15)
_computing_cell_refinement 'Bruker SAINT'
_computing_data_collection 'Bruker SMART'
_computing_data_reduction 'Bruker SAINT'
_computing_structure_refinement 'SHELXL-2013 (Sheldrick, 2013)'
_computing_structure_solution SHELXS-97
_diffrn_ambient_temperature 100(2)
_diffrn_measured_fraction_theta_full 0.999
_diffrn_measured_fraction_theta_max 0.909
_diffrn_measurement_device_type 'CCD area detector'
_diffrn_measurement_method '\w scans'
_diffrn_radiation_source 'Incoatec microsource'
_diffrn_radiation_type MoK\a
_diffrn_radiation_wavelength 0.71073
_diffrn_reflns_av_R_equivalents 0.0236
_diffrn_reflns_av_unetI/netI 0.0639
_diffrn_reflns_laue_measured_fraction_full 0.999
_diffrn_reflns_laue_measured_fraction_max 0.909
_diffrn_reflns_limit_h_max 9
_diffrn_reflns_limit_h_min -9
_diffrn_reflns_limit_k_max 17
_diffrn_reflns_limit_k_min -17
_diffrn_reflns_limit_l_max 21
_diffrn_reflns_limit_l_min -21
_diffrn_reflns_number 19348
_diffrn_reflns_point_group_measured_fraction_full 0.994
_diffrn_reflns_point_group_measured_fraction_max 0.874
_diffrn_reflns_theta_full 25.242
_diffrn_reflns_theta_max 31.099
_diffrn_reflns_theta_min 2.449
_diffrn_source 'multilayer optics'
_exptl_absorpt_coefficient_mu 0.517
_exptl_absorpt_correction_T_max 0.7461
_exptl_absorpt_correction_T_min 0.6447
_exptl_absorpt_correction_type multi-scan
_exptl_absorpt_process_details SADABS
_exptl_crystal_colour yellow
_exptl_crystal_density_diffrn 1.433
_exptl_crystal_description block
_exptl_crystal_F_000 568
_exptl_crystal_size_max 0.210
_exptl_crystal_size_mid 0.160
_exptl_crystal_size_min 0.110
_refine_diff_density_max 1.202
_refine_diff_density_min -0.672
_refine_diff_density_rms 0.079
_refine_ls_abs_structure_details
;
 Flack x determined using 4886 quotients [(I+)-(I-)]/[(I+)+(I-)]
 (Parsons and Flack (2004), Acta Cryst. A60, s61).
;
_refine_ls_abs_structure_Flack 0.015(10)
_refine_ls_extinction_method none
_refine_ls_goodness_of_fit_ref 1.082
_refine_ls_hydrogen_treatment mixed
_refine_ls_matrix_type full
_refine_ls_number_parameters 691
_refine_ls_number_reflns 14018
_refine_ls_number_restraints 60
_refine_ls_restrained_S_all 1.093
_refine_ls_R_factor_all 0.0645
_refine_ls_R_factor_gt 0.0538
_refine_ls_shift/su_max 0.000
_refine_ls_shift/su_mean 0.000
_refine_ls_structure_factor_coef Fsqd
_refine_ls_weighting_details
;
 w=1/[\s^2^(Fo^2^)+(0.0660P)^2^]
 where P=(Fo^2^+2Fc^2^)/3
;
_refine_ls_weighting_scheme calc
_refine_ls_wR_factor_gt 0.1277
_refine_ls_wR_factor_ref 0.1367
_reflns_Friedel_coverage 0.923
_reflns_friedel_fraction_full 0.989
_reflns_friedel_fraction_max 0.839
_reflns_number_gt 11919
_reflns_number_total 14018
_reflns_threshold_expression 'I > 2\s(I)'
_cod_data_source_file c5ce00586h2.cif
_cod_data_source_block 4
_cod_depositor_comments 'Adding full bibliography for 7220402--7220408.cif.'
_cod_database_code 7220405
_shelx_space_group_comment
;
The symmetry employed for this shelxl refinement is uniquely defined
by the following loop, which should always be used as a source of
symmetry information in preference to the above space-group names.
They are only intended as comments.
;
_shelx_estimated_absorpt_t_min 0.899
_shelx_estimated_absorpt_t_max 0.945
_shelxl_version_number 2013-2

loop_
_space_group_symop_operation_xyz
'x, y, z'

loop_
_atom_site_label
_atom_site_type_symbol
_atom_site_fract_x
_atom_site_fract_y
_atom_site_fract_z
_atom_site_U_iso_or_equiv
_atom_site_adp_type
_atom_site_occupancy
_atom_site_site_symmetry_order
_atom_site_calc_flag
_atom_site_refinement_flags_posn
_atom_site_refinement_flags_adp
_atom_site_refinement_flags_occupancy
_atom_site_disorder_assembly
_atom_site_disorder_group
Cr1 Cr 0.25430(8) 0.43165(5) 0.67443(4) 0.01616(16) Uani 1 1 d . . . . .
O1 O 0.1516(5) 0.5609(3) 0.7046(2) 0.0196(7) Uani 1 1 d . . . . .
O2 O 0.3044(6) 0.4341(3) 0.8055(2) 0.0253(9) Uani 1 1 d . . . . .
N1 N 0.3562(7) 0.2914(4) 0.6463(3) 0.0201(9) Uani 1 1 d D . . . .
H1D H 0.388(7) 0.271(4) 0.5832(14) 0.024 Uiso 1 1 d D U . . .
H1E H 0.471(5) 0.310(4) 0.692(2) 0.024 Uiso 1 1 d D U . . .
N2 N -0.0093(7) 0.3088(4) 0.6709(4) 0.0258(10) Uani 1 1 d D . . . .
H2D H -0.044(7) 0.316(5) 0.7343(15) 0.031 Uiso 1 1 d D U . . .
H2E H -0.111(6) 0.324(5) 0.633(3) 0.031 Uiso 1 1 d D U . . .
N3 N 0.2114(7) 0.4431(4) 0.5367(3) 0.0222(9) Uani 1 1 d D . . . .
H3D H 0.207(7) 0.365(2) 0.508(3) 0.027 Uiso 1 1 d D U . . .
H3E H 0.080(4) 0.447(4) 0.517(4) 0.027 Uiso 1 1 d D U . . .
N4 N 0.5277(6) 0.5407(4) 0.6698(3) 0.0170(8) Uani 1 1 d D . . . .
H4D H 0.537(7) 0.616(2) 0.708(3) 0.020 Uiso 1 1 d D U . . .
H4E H 0.625(5) 0.512(4) 0.699(3) 0.020 Uiso 1 1 d D U . . .
N5 N 0.2061(7) 0.7347(4) 1.0200(3) 0.0269(10) Uani 1 1 d . . . . .
C1 C 0.2044(6) 0.1904(4) 0.6653(3) 0.0196(8) Uani 1 1 d . . . . .
H1 H 0.2074 0.1980 0.7340 0.024 Uiso 1 1 calc R U . . .
C2 C 0.0070(6) 0.1965(4) 0.6268(3) 0.0214(8) Uani 1 1 d . . . . .
H2 H 0.0056 0.1922 0.5584 0.026 Uiso 1 1 calc R U . . .
C3 C -0.1605(8) 0.0977(5) 0.6434(5) 0.0297(12) Uani 1 1 d . . . . .
H3A H -0.2866 0.1013 0.6151 0.036 Uiso 1 1 calc R U . . .
H3B H -0.1664 0.1031 0.7109 0.036 Uiso 1 1 calc R U . . .
C4 C -0.1258(8) -0.0155(4) 0.6000(4) 0.0368(12) Uani 1 1 d . . . . .
H4A H -0.2320 -0.0793 0.6122 0.044 Uiso 1 1 calc R U . . .
H4B H -0.1297 -0.0227 0.5319 0.044 Uiso 1 1 calc R U . . .
C5 C 0.0694(9) -0.0225(4) 0.6391(4) 0.0311(12) Uani 1 1 d . . . . .
H5A H 0.0896 -0.0946 0.6080 0.037 Uiso 1 1 calc R U . . .
H5B H 0.0692 -0.0222 0.7062 0.037 Uiso 1 1 calc R U . . .
C6 C 0.2377(8) 0.0782(4) 0.6247(4) 0.0220(10) Uani 1 1 d . . . . .
H6A H 0.3626 0.0750 0.6546 0.026 Uiso 1 1 calc R U . . .
H6B H 0.2478 0.0727 0.5575 0.026 Uiso 1 1 calc R U . . .
C7 C 0.3634(8) 0.5483(4) 0.5245(3) 0.0262(10) Uani 1 1 d . . . . .
H7 H 0.3295 0.6160 0.5577 0.031 Uiso 1 1 calc R U . . .
C8 C 0.5550(7) 0.5464(4) 0.5724(3) 0.0221(8) Uani 1 1 d . . . . .
H8 H 0.5807 0.4746 0.5424 0.026 Uiso 1 1 calc R U . . .
C9 C 0.7294(10) 0.6451(5) 0.5631(4) 0.0412(16) Uani 1 1 d . . . . .
H9A H 0.8515 0.6348 0.5897 0.049 Uiso 1 1 calc R U . . .
H9B H 0.7156 0.7172 0.5980 0.049 Uiso 1 1 calc R U . . .
C10 C 0.7404(12) 0.6508(6) 0.4605(4) 0.063(2) Uani 1 1 d . . . . .
H10A H 0.8477 0.7184 0.4556 0.075 Uiso 1 1 calc R U . . .
H10B H 0.7706 0.5827 0.4275 0.075 Uiso 1 1 calc R U . . .
C11 C 0.5483(15) 0.6570(6) 0.4143(5) 0.063(3) Uani 1 1 d . . . . .
H11A H 0.5242 0.7286 0.4437 0.076 Uiso 1 1 calc R U . . .
H11B H 0.5591 0.6577 0.3479 0.076 Uiso 1 1 calc R U . . .
C12 C 0.3772(12) 0.5573(6) 0.4229(4) 0.0434(17) Uani 1 1 d . . . . .
H12A H 0.3934 0.4863 0.3872 0.052 Uiso 1 1 calc R U . . .
H12B H 0.2544 0.5667 0.3962 0.052 Uiso 1 1 calc R U . . .
C13 C 0.0808(8) 0.7223(4) 0.7846(4) 0.0269(12) Uani 1 1 d . . . . .
H13A H 0.0985 0.7467 0.7255 0.040 Uiso 1 1 calc R U . . .
H13B H 0.1545 0.7844 0.8356 0.040 Uiso 1 1 calc R U . . .
H13C H -0.0583 0.7016 0.7930 0.040 Uiso 1 1 calc R U . . .
C14 C 0.1527(7) 0.6230(4) 0.7842(3) 0.0181(9) Uani 1 1 d . . . . .
C15 C 0.2132(7) 0.5967(4) 0.8684(4) 0.0193(10) Uani 1 1 d . . . . .
C16 C 0.2809(8) 0.5024(4) 0.8754(4) 0.0242(11) Uani 1 1 d . . . . .
C17 C 0.3315(12) 0.4799(5) 0.9692(4) 0.0426(17) Uani 1 1 d . . . . .
H17A H 0.3501 0.4044 0.9616 0.064 Uiso 1 1 calc R U . . .
H17B H 0.2250 0.4830 1.0072 0.064 Uiso 1 1 calc R U . . .
H17C H 0.4524 0.5374 0.9999 0.064 Uiso 1 1 calc R U . . .
C18 C 0.2078(7) 0.6720(4) 0.9530(4) 0.0207(10) Uani 1 1 d . . . . .
Cr2 Cr 0.57476(7) 0.08129(5) 0.13492(4) 0.01462(15) Uani 1 1 d . . . . .
O3 O 0.5297(5) 0.0876(3) 0.0044(2) 0.0197(7) Uani 1 1 d . . . . .
O4 O 0.6700(5) -0.0508(3) 0.0972(2) 0.0179(7) Uani 1 1 d . . . . .
N6 N 0.4790(6) 0.2238(3) 0.1655(3) 0.0178(8) Uani 1 1 d D . . . .
H6D H 0.422(6) 0.230(4) 0.1055(17) 0.021 Uiso 1 1 d D U . . .
H6E H 0.382(5) 0.221(4) 0.209(2) 0.021 Uiso 1 1 d D U . . .
N7 N 0.8424(6) 0.1999(3) 0.1436(3) 0.0200(9) Uani 1 1 d D . . . .
H7D H 0.914(6) 0.207(4) 0.2044(16) 0.024 Uiso 1 1 d D U . . .
H7E H 0.919(6) 0.175(4) 0.096(2) 0.024 Uiso 1 1 d D U . . .
N8 N 0.6210(6) 0.0654(3) 0.2710(3) 0.0176(9) Uani 1 1 d D . . . .
H8D H 0.706(6) 0.017(3) 0.276(3) 0.021 Uiso 1 1 d D U . . .
H8E H 0.651(7) 0.126(3) 0.326(2) 0.021 Uiso 1 1 d D U . . .
N9 N 0.2994(7) -0.0263(4) 0.1414(3) 0.0198(9) Uani 1 1 d D . . . .
H9D H 0.198(5) 0.007(4) 0.162(3) 0.024 Uiso 1 1 d D U . . .
H9E H 0.239(7) -0.080(3) 0.082(2) 0.024 Uiso 1 1 d D U . . .
N10 N 0.6017(7) -0.2101(4) -0.2220(3) 0.0287(10) Uani 1 1 d . . . . .
C19 C 0.6502(7) 0.3286(3) 0.1881(3) 0.0204(8) Uani 1 1 d . . . . .
H19 H 0.7005 0.3411 0.2550 0.024 Uiso 1 1 calc R U . . .
C20 C 0.8102(7) 0.3096(4) 0.1305(3) 0.0206(8) Uani 1 1 d . . . . .
H20 H 0.7624 0.3009 0.0638 0.025 Uiso 1 1 calc R U . . .
C21 C 0.9912(9) 0.4108(5) 0.1560(4) 0.0308(13) Uani 1 1 d . . . . .
H21A H 1.0944 0.3974 0.1178 0.037 Uiso 1 1 calc R U . . .
H21B H 1.0410 0.4213 0.2220 0.037 Uiso 1 1 calc R U . . .
C22 C 0.9437(9) 0.5178(4) 0.1397(4) 0.0374(12) Uani 1 1 d . . . . .
H22A H 1.0620 0.5841 0.1587 0.045 Uiso 1 1 calc R U . . .
H22B H 0.9041 0.5095 0.0728 0.045 Uiso 1 1 calc R U . . .
C23 C 0.7794(10) 0.5380(4) 0.1947(4) 0.0344(13) Uani 1 1 d . . . . .
H23A H 0.8249 0.5552 0.2619 0.041 Uiso 1 1 calc R U . . .
H23B H 0.7451 0.6044 0.1798 0.041 Uiso 1 1 calc R U . . .
C24 C 0.5994(9) 0.4349(5) 0.1725(4) 0.0285(12) Uani 1 1 d . . . . .
H24A H 0.5444 0.4231 0.1070 0.034 Uiso 1 1 calc R U . . .
H24B H 0.4988 0.4481 0.2124 0.034 Uiso 1 1 calc R U . . .
C25 C 0.3166(6) -0.0872(3) 0.2173(3) 0.0182(8) Uani 1 1 d . . . . .
H25 H 0.3901 -0.1425 0.1967 0.022 Uiso 1 1 calc R U . . .
C26 C 0.4380(7) -0.0003(4) 0.3013(3) 0.0206(9) Uani 1 1 d . . . . .
H26 H 0.3623 0.0535 0.3228 0.025 Uiso 1 1 calc R U . . .
C27 C 0.4714(10) -0.0569(5) 0.3804(4) 0.0353(14) Uani 1 1 d . . . . .
H27A H 0.5442 0.0013 0.4352 0.042 Uiso 1 1 calc R U . . .
H27B H 0.5503 -0.1088 0.3621 0.042 Uiso 1 1 calc R U . . .
C28 C 0.2741(12) -0.1238(6) 0.4049(4) 0.0478(18) Uani 1 1 d . . . . .
H28A H 0.2964 -0.1632 0.4549 0.057 Uiso 1 1 calc R U . . .
H28B H 0.2008 -0.0705 0.4283 0.057 Uiso 1 1 calc R U . . .
C29 C 0.1533(10) -0.2102(5) 0.3219(4) 0.0484(17) Uani 1 1 d . . . . .
H29A H 0.0251 -0.2498 0.3395 0.058 Uiso 1 1 calc R U . . .
H29B H 0.2211 -0.2675 0.3015 0.058 Uiso 1 1 calc R U . . .
C30 C 0.1216(9) -0.1524(5) 0.2419(4) 0.0319(13) Uani 1 1 d . . . . .
H30A H 0.0479 -0.2103 0.1871 0.038 Uiso 1 1 calc R U . . .
H30B H 0.0439 -0.0999 0.2603 0.038 Uiso 1 1 calc R U . . .
C31 C 0.4951(8) 0.0494(5) -0.1575(3) 0.0255(11) Uani 1 1 d . . . . .
H31A H 0.3706 0.0671 -0.1567 0.038 Uiso 1 1 calc R U . . .
H31B H 0.4831 -0.0153 -0.2082 0.038 Uiso 1 1 calc R U . . .
H31C H 0.5981 0.1155 -0.1667 0.038 Uiso 1 1 calc R U . . .
C32 C 0.5462(7) 0.0204(4) -0.0673(3) 0.0178(9) Uani 1 1 d . . . . .
C33 C 0.6047(8) -0.0773(4) -0.0657(3) 0.0183(9) Uani 1 1 d . . . . .
C34 C 0.6652(7) -0.1074(4) 0.0171(3) 0.0192(10) Uani 1 1 d . . . . .
C35 C 0.7309(8) -0.2122(4) 0.0119(4) 0.0247(11) Uani 1 1 d . . . . .
H35A H 0.8673 -0.1950 -0.0012 0.037 Uiso 1 1 calc R U . . .
H35B H 0.6481 -0.2730 -0.0377 0.037 Uiso 1 1 calc R U . . .
H35C H 0.7201 -0.2367 0.0712 0.037 Uiso 1 1 calc R U . . .
C36 C 0.6068(8) -0.1503(5) -0.1522(4) 0.0246(11) Uani 1 1 d . . . . .
O5 O 0.7313(7) 0.5524(4) 0.8788(4) 0.0538(14) Uani 1 1 d . . . . .
O6 O 0.7264(6) 0.4111(4) 0.7695(3) 0.0330(9) Uani 1 1 d . . . . .
O7 O 0.6996(13) 0.3872(6) 0.9115(4) 0.102(3) Uani 1 1 d . . . . .
N11 N 0.7229(9) 0.4525(5) 0.8541(4) 0.0435(14) Uani 1 1 d . . . . .
O8 O 1.0351(7) 0.0798(5) -0.1149(3) 0.0622(15) Uani 1 1 d . . . . .
O9 O 1.1070(7) 0.1161(5) 0.0343(3) 0.0533(14) Uani 1 1 d . . . . .
O10 O 1.1026(8) -0.0406(4) -0.0525(4) 0.0534(13) Uani 1 1 d . . . . .
N12 N 1.0824(7) 0.0612(5) -0.0436(3) 0.0348(12) Uani 1 1 d . . . . .
O11 O 0.7939(7) 0.3816(4) 0.5270(4) 0.0534(14) Uani 1 1 d . . . . .
O12 O 0.6010(8) 0.2121(5) 0.4750(4) 0.0617(15) Uani 1 1 d D . . . .
O13 O 0.8016(6) 0.2920(3) 0.3886(3) 0.0382(9) Uani 1 1 d . . . . .
N13 N 0.7296(7) 0.2947(4) 0.4626(3) 0.0346(11) Uani 1 1 d . . . . .
O14A O 0.2802(11) 0.2824(5) 0.3336(6) 0.056(2) Uani 0.682(10) 1 d D . P A 1
O15A O 0.0682(11) 0.1214(7) 0.2786(5) 0.044(2) Uani 0.682(10) 1 d D . P A 1
O16A O 0.1380(12) 0.1870(8) 0.4276(4) 0.065(3) Uani 0.682(10) 1 d D . P A 1
N14A N 0.1600(12) 0.1951(9) 0.3477(4) 0.0224(16) Uani 0.682(10) 1 d D . P A 1
O14B O 0.252(2) 0.2527(12) 0.4048(11) 0.059(5) Uiso 0.318(10) 1 d D . P A 2
O15B O 0.130(2) 0.1617(12) 0.2693(8) 0.029(3) Uiso 0.318(10) 1 d D . P A 2
O16B O 0.0213(17) 0.0982(10) 0.3865(8) 0.036(3) Uiso 0.318(10) 1 d D . P A 2
N14B N 0.137(3) 0.1694(17) 0.3543(12) 0.046(9) Uiso 0.318(10) 1 d D . P A 2
O17 O 0.9532(10) 0.2763(6) 0.8665(5) 0.103(3) Uani 1 1 d . . . . .
H17D H 0.8719 0.3119 0.8808 0.123 Uiso 1 1 d R U . . .
H17E H 0.9788 0.2156 0.8724 0.123 Uiso 1 1 d R U . . .

loop_
_atom_site_aniso_label
_atom_site_aniso_U_11
_atom_site_aniso_U_22
_atom_site_aniso_U_33
_atom_site_aniso_U_23
_atom_site_aniso_U_13
_atom_site_aniso_U_12
Cr1 0.0169(4) 0.0135(3) 0.0173(3) 0.0024(3) 0.0045(3) 0.0032(3)
O1 0.0198(19) 0.0195(18) 0.0175(16) -0.0019(13) 0.0008(14) 0.0065(15)
O2 0.044(3) 0.0222(18) 0.0181(18) 0.0088(15) 0.0144(17) 0.0177(18)
N1 0.022(2) 0.019(2) 0.021(2) 0.0047(17) 0.0068(18) 0.0074(19)
N2 0.021(2) 0.019(2) 0.038(3) 0.0028(19) 0.014(2) 0.0053(19)
N3 0.023(2) 0.023(2) 0.017(2) 0.0000(17) -0.0041(17) 0.0056(19)
N4 0.016(2) 0.018(2) 0.0165(19) 0.0043(15) 0.0012(16) 0.0044(17)
N5 0.029(2) 0.023(2) 0.025(2) -0.0018(17) 0.0065(17) 0.0047(18)
C1 0.021(2) 0.0168(19) 0.020(2) 0.0034(16) 0.0061(17) 0.0032(16)
C2 0.018(2) 0.0151(19) 0.029(2) 0.0038(17) 0.0070(17) 0.0025(16)
C3 0.017(3) 0.019(2) 0.047(3) 0.003(2) 0.004(2) -0.001(2)
C4 0.032(3) 0.017(2) 0.052(3) 0.000(2) 0.000(2) -0.0016(19)
C5 0.038(3) 0.016(2) 0.037(3) 0.005(2) 0.004(2) 0.005(2)
C6 0.029(3) 0.014(2) 0.022(2) 0.0039(18) 0.0050(19) 0.006(2)
C7 0.043(3) 0.019(2) 0.018(2) 0.0064(17) 0.0032(19) 0.009(2)
C8 0.030(2) 0.019(2) 0.0178(19) 0.0032(16) 0.0110(17) 0.0053(18)
C9 0.045(4) 0.035(3) 0.031(3) 0.002(2) 0.020(3) -0.008(3)
C10 0.084(6) 0.052(4) 0.033(3) 0.010(3) 0.030(3) -0.015(4)
C11 0.123(8) 0.035(3) 0.029(3) 0.020(3) 0.021(4) 0.009(4)
C12 0.081(5) 0.033(3) 0.016(2) 0.005(2) 0.001(3) 0.017(3)
C13 0.029(3) 0.019(2) 0.031(3) -0.0040(19) -0.004(2) 0.011(2)
C14 0.012(2) 0.015(2) 0.023(2) -0.0004(17) 0.0030(17) -0.0012(17)
C15 0.016(2) 0.014(2) 0.024(2) -0.0017(18) 0.0040(18) 0.0008(18)
C16 0.032(3) 0.021(2) 0.019(2) 0.0052(19) 0.010(2) 0.005(2)
C17 0.083(5) 0.032(3) 0.023(3) 0.011(2) 0.024(3) 0.027(3)
C18 0.015(2) 0.018(2) 0.024(2) 0.0018(18) 0.0025(17) -0.0012(18)
Cr2 0.0155(4) 0.0129(3) 0.0141(3) 0.0021(2) 0.0009(3) 0.0028(3)
O3 0.0250(19) 0.0200(17) 0.0148(17) 0.0037(13) 0.0032(14) 0.0077(15)
O4 0.0195(18) 0.0147(16) 0.0184(16) 0.0027(13) 0.0009(13) 0.0043(14)
N6 0.016(2) 0.0135(19) 0.022(2) 0.0036(16) 0.0046(17) 0.0014(17)
N7 0.019(2) 0.015(2) 0.024(2) 0.0022(16) 0.0017(17) 0.0030(17)
N8 0.020(2) 0.0135(19) 0.017(2) 0.0001(15) -0.0004(16) 0.0028(17)
N9 0.019(2) 0.015(2) 0.022(2) 0.0014(16) 0.0013(17) 0.0020(18)
N10 0.030(2) 0.025(2) 0.025(2) -0.0017(17) 0.0020(18) 0.0029(19)
C19 0.023(2) 0.0144(19) 0.020(2) 0.0032(16) 0.0043(17) 0.0002(16)
C20 0.024(2) 0.0176(19) 0.0184(19) 0.0043(16) 0.0038(16) 0.0021(16)
C21 0.033(3) 0.020(3) 0.031(3) 0.004(2) 0.014(2) -0.005(2)
C22 0.050(3) 0.018(2) 0.038(3) 0.002(2) 0.020(2) -0.002(2)
C23 0.047(4) 0.012(2) 0.041(3) 0.004(2) 0.015(3) 0.003(2)
C24 0.035(3) 0.023(3) 0.030(3) 0.008(2) 0.009(2) 0.011(2)
C25 0.019(2) 0.0139(18) 0.0182(18) 0.0012(15) 0.0052(15) 0.0002(15)
C26 0.021(2) 0.017(2) 0.019(2) 0.0018(16) 0.0049(16) -0.0012(17)
C27 0.052(4) 0.030(3) 0.016(2) 0.009(2) 0.002(2) -0.002(3)
C28 0.071(5) 0.036(3) 0.023(3) 0.004(2) 0.018(3) -0.007(3)
C29 0.065(4) 0.032(3) 0.029(3) 0.002(2) 0.022(3) -0.017(3)
C30 0.031(3) 0.020(2) 0.031(3) -0.006(2) 0.013(2) -0.008(2)
C31 0.032(3) 0.034(3) 0.014(2) 0.0071(19) 0.0032(19) 0.014(2)
C32 0.013(2) 0.021(2) 0.019(2) 0.0060(18) 0.0030(17) 0.0028(18)
C33 0.018(2) 0.020(2) 0.013(2) -0.0007(17) 0.0031(17) 0.0015(19)
C34 0.016(2) 0.016(2) 0.023(2) 0.0007(18) 0.0043(18) 0.0023(18)
C35 0.025(3) 0.024(2) 0.025(2) 0.0007(19) 0.004(2) 0.009(2)
C36 0.025(3) 0.025(2) 0.023(2) 0.0024(19) 0.0021(19) 0.007(2)
O5 0.032(3) 0.048(3) 0.064(3) -0.029(2) 0.000(2) 0.011(2)
O6 0.038(2) 0.046(2) 0.0205(18) 0.0038(16) 0.0009(16) 0.024(2)
O7 0.203(8) 0.131(6) 0.038(3) 0.042(3) 0.035(4) 0.131(6)
N11 0.056(4) 0.053(3) 0.024(2) -0.003(2) -0.006(2) 0.030(3)
O8 0.047(3) 0.096(4) 0.035(2) 0.028(3) 0.000(2) 0.001(3)
O9 0.034(3) 0.094(4) 0.033(2) -0.009(2) -0.0017(19) 0.035(3)
O10 0.044(3) 0.048(3) 0.061(3) 0.007(2) -0.003(2) 0.009(2)
N12 0.015(2) 0.067(4) 0.024(2) 0.016(2) 0.0023(17) 0.011(2)
O11 0.036(2) 0.056(3) 0.056(3) -0.030(2) -0.018(2) 0.026(2)
O12 0.056(3) 0.060(3) 0.049(3) -0.008(2) 0.013(2) -0.003(3)
O13 0.042(2) 0.034(2) 0.033(2) -0.0007(15) -0.0091(16) 0.0100(17)
N13 0.025(2) 0.039(3) 0.034(2) -0.0121(19) -0.0133(18) 0.016(2)
O14A 0.061(5) 0.025(3) 0.081(6) 0.007(3) 0.035(4) 0.010(3)
O15A 0.029(4) 0.040(4) 0.050(4) -0.021(3) -0.019(3) 0.014(3)
O16A 0.082(6) 0.120(8) 0.025(3) 0.036(4) 0.031(3) 0.065(6)
N14A 0.022(4) 0.037(4) 0.012(3) -0.003(3) 0.001(2) 0.021(3)
O17 0.122(5) 0.113(5) 0.146(6) 0.097(5) 0.096(5) 0.088(5)

loop_
_atom_type_symbol
_atom_type_description
_atom_type_scat_dispersion_real
_atom_type_scat_dispersion_imag
_atom_type_scat_source
C C 0.0033 0.0016 'International Tables Vol C Tables 4.2.6.8 and 6.1.1.4'
H H 0.0000 0.0000 'International Tables Vol C Tables 4.2.6.8 and 6.1.1.4'
N N 0.0061 0.0033 'International Tables Vol C Tables 4.2.6.8 and 6.1.1.4'
O O 0.0106 0.0060 'International Tables Vol C Tables 4.2.6.8 and 6.1.1.4'
Cr Cr 0.3209 0.6236 'International Tables Vol C Tables 4.2.6.8 and 6.1.1.4'

loop_
_geom_angle_atom_site_label_1
_geom_angle_atom_site_label_2
_geom_angle_atom_site_label_3
_geom_angle
O2 Cr1 O1 90.12(14)
O2 Cr1 N4 93.56(17)
O1 Cr1 N4 90.24(16)
O2 Cr1 N2 88.5(2)
O1 Cr1 N2 95.63(16)
N4 Cr1 N2 173.79(18)
O2 Cr1 N1 88.26(16)
O1 Cr1 N1 177.63(18)
N4 Cr1 N1 91.60(17)
N2 Cr1 N1 82.59(18)
O2 Cr1 N3 175.37(19)
O1 Cr1 N3 86.74(16)
N4 Cr1 N3 83.06(18)
N2 Cr1 N3 95.2(2)
N1 Cr1 N3 94.98(18)
C14 O1 Cr1 129.0(3)
C16 O2 Cr1 129.6(3)
C1 N1 Cr1 108.6(3)
C1 N1 H1D 108(3)
Cr1 N1 H1D 117(3)
C1 N1 H1E 108(3)
Cr1 N1 H1E 104(3)
H1D N1 H1E 111(3)
C2 N2 Cr1 109.4(3)
C2 N2 H2D 116(3)
Cr1 N2 H2D 107(3)
C2 N2 H2E 108(3)
Cr1 N2 H2E 110(3)
H2D N2 H2E 107(3)
C7 N3 Cr1 107.0(3)
C7 N3 H3D 125(3)
Cr1 N3 H3D 98(3)
C7 N3 H3E 109(3)
Cr1 N3 H3E 114(3)
H3D N3 H3E 103(3)
C8 N4 Cr1 109.1(3)
C8 N4 H4D 112(3)
Cr1 N4 H4D 108(3)
C8 N4 H4E 112(3)
Cr1 N4 H4E 108(3)
H4D N4 H4E 107(3)
N1 C1 C6 113.2(4)
N1 C1 C2 106.6(4)
C6 C1 C2 111.7(4)
N1 C1 H1 108.4
C6 C1 H1 108.4
C2 C1 H1 108.4
N2 C2 C1 107.0(4)
N2 C2 C3 112.7(4)
C1 C2 C3 111.3(4)
N2 C2 H2 108.6
C1 C2 H2 108.6
C3 C2 H2 108.6
C2 C3 C4 109.3(4)
C2 C3 H3A 109.8
C4 C3 H3A 109.8
C2 C3 H3B 109.8
C4 C3 H3B 109.8
H3A C3 H3B 108.3
C5 C4 C3 111.5(4)
C5 C4 H4A 109.3
C3 C4 H4A 109.3
C5 C4 H4B 109.3
C3 C4 H4B 109.3
H4A C4 H4B 108.0
C4 C5 C6 110.8(4)
C4 C5 H5A 109.5
C6 C5 H5A 109.5
C4 C5 H5B 109.5
C6 C5 H5B 109.5
H5A C5 H5B 108.1
C1 C6 C5 111.1(4)
C1 C6 H6A 109.4
C5 C6 H6A 109.4
C1 C6 H6B 109.4
C5 C6 H6B 109.4
H6A C6 H6B 108.0
N3 C7 C8 106.2(4)
N3 C7 C12 113.5(5)
C8 C7 C12 112.0(5)
N3 C7 H7 108.3
C8 C7 H7 108.3
C12 C7 H7 108.3
N4 C8 C7 107.7(4)
N4 C8 C9 112.9(4)
C7 C8 C9 113.5(4)
N4 C8 H8 107.5
C7 C8 H8 107.5
C9 C8 H8 107.5
C8 C9 C10 110.0(5)
C8 C9 H9A 109.7
C10 C9 H9A 109.7
C8 C9 H9B 109.7
C10 C9 H9B 109.7
H9A C9 H9B 108.2
C11 C10 C9 111.5(6)
C11 C10 H10A 109.3
C9 C10 H10A 109.3
C11 C10 H10B 109.3
C9 C10 H10B 109.3
H10A C10 H10B 108.0
C12 C11 C10 111.6(5)
C12 C11 H11A 109.3
C10 C11 H11A 109.3
C12 C11 H11B 109.3
C10 C11 H11B 109.3
H11A C11 H11B 108.0
C11 C12 C7 111.0(5)
C11 C12 H12A 109.4
C7 C12 H12A 109.4
C11 C12 H12B 109.4
C7 C12 H12B 109.4
H12A C12 H12B 108.0
C14 C13 H13A 109.5
C14 C13 H13B 109.5
H13A C13 H13B 109.5
C14 C13 H13C 109.5
H13A C13 H13C 109.5
H13B C13 H13C 109.5
O1 C14 C15 122.4(4)
O1 C14 C13 116.7(4)
C15 C14 C13 120.8(4)
C14 C15 C16 125.1(4)
C14 C15 C18 117.5(4)
C16 C15 C18 117.4(5)
O2 C16 C15 123.2(5)
O2 C16 C17 116.5(5)
C15 C16 C17 120.3(5)
C16 C17 H17A 109.5
C16 C17 H17B 109.5
H17A C17 H17B 109.5
C16 C17 H17C 109.5
H17A C17 H17C 109.5
H17B C17 H17C 109.5
N5 C18 C15 178.2(6)
O3 Cr2 O4 89.28(14)
O3 Cr2 N7 88.73(17)
O4 Cr2 N7 95.23(16)
O3 Cr2 N8 176.93(16)
O4 Cr2 N8 87.94(15)
N7 Cr2 N8 92.80(17)
O3 Cr2 N9 96.17(17)
O4 Cr2 N9 90.09(16)
N7 Cr2 N9 172.82(19)
N8 Cr2 N9 82.56(17)
O3 Cr2 N6 86.86(16)
O4 Cr2 N6 175.83(17)
N7 Cr2 N6 83.12(17)
N8 Cr2 N6 95.96(17)
N9 Cr2 N6 91.88(17)
C32 O3 Cr2 129.5(3)
C34 O4 Cr2 128.8(3)
C19 N6 Cr2 109.9(3)
C19 N6 H6D 101(3)
Cr2 N6 H6D 104(3)
C19 N6 H6E 115(3)
Cr2 N6 H6E 116(3)
H6D N6 H6E 109(3)
C20 N7 Cr2 108.5(3)
C20 N7 H7D 113(3)
Cr2 N7 H7D 108(3)
C20 N7 H7E 110(3)
Cr2 N7 H7E 111(3)
H7D N7 H7E 107(3)
C26 N8 Cr2 111.0(3)
C26 N8 H8D 102(3)
Cr2 N8 H8D 111(3)
C26 N8 H8E 94(3)
Cr2 N8 H8E 126(3)
H8D N8 H8E 109(3)
C25 N9 Cr2 107.7(3)
C25 N9 H9D 100(3)
Cr2 N9 H9D 118(3)
C25 N9 H9E 111(3)
Cr2 N9 H9E 114(3)
H9D N9 H9E 105(3)
N6 C19 C20 108.8(3)
N6 C19 C24 113.2(4)
C20 C19 C24 110.2(4)
N6 C19 H19 108.1
C20 C19 H19 108.1
C24 C19 H19 108.1
N7 C20 C21 114.1(4)
N7 C20 C19 107.5(4)
C21 C20 C19 110.5(4)
N7 C20 H20 108.2
C21 C20 H20 108.2
C19 C20 H20 108.2
C20 C21 C22 110.1(5)
C20 C21 H21A 109.6
C22 C21 H21A 109.6
C20 C21 H21B 109.6
C22 C21 H21B 109.6
H21A C21 H21B 108.2
C23 C22 C21 110.8(4)
C23 C22 H22A 109.5
C21 C22 H22A 109.5
C23 C22 H22B 109.5
C21 C22 H22B 109.5
H22A C22 H22B 108.1
C24 C23 C22 111.2(4)
C24 C23 H23A 109.4
C22 C23 H23A 109.4
C24 C23 H23B 109.4
C22 C23 H23B 109.4
H23A C23 H23B 108.0
C23 C24 C19 110.9(5)
C23 C24 H24A 109.5
C19 C24 H24A 109.5
C23 C24 H24B 109.5
C19 C24 H24B 109.5
H24A C24 H24B 108.1
N9 C25 C30 113.5(4)
N9 C25 C26 107.8(3)
C30 C25 C26 111.1(4)
N9 C25 H25 108.1
C30 C25 H25 108.1
C26 C25 H25 108.1
N8 C26 C27 113.8(4)
N8 C26 C25 108.2(4)
C27 C26 C25 111.1(4)
N8 C26 H26 107.8
C27 C26 H26 107.8
C25 C26 H26 107.8
C26 C27 C28 109.5(5)
C26 C27 H27A 109.8
C28 C27 H27A 109.8
C26 C27 H27B 109.8
C28 C27 H27B 109.8
H27A C27 H27B 108.2
C29 C28 C27 111.7(5)
C29 C28 H28A 109.3
C27 C28 H28A 109.3
C29 C28 H28B 109.3
C27 C28 H28B 109.3
H28A C28 H28B 107.9
C28 C29 C30 110.6(5)
C28 C29 H29A 109.5
C30 C29 H29A 109.5
C28 C29 H29B 109.5
C30 C29 H29B 109.5
H29A C29 H29B 108.1
C25 C30 C29 110.0(5)
C25 C30 H30A 109.7
C29 C30 H30A 109.7
C25 C30 H30B 109.7
C29 C30 H30B 109.7
H30A C30 H30B 108.2
C32 C31 H31A 109.5
C32 C31 H31B 109.5
H31A C31 H31B 109.5
C32 C31 H31C 109.5
H31A C31 H31C 109.5
H31B C31 H31C 109.5
O3 C32 C33 124.0(4)
O3 C32 C31 115.5(4)
C33 C32 C31 120.4(5)
C32 C33 C34 123.8(4)
C32 C33 C36 118.6(5)
C34 C33 C36 117.7(5)
O4 C34 C33 123.9(4)
O4 C34 C35 116.0(4)
C33 C34 C35 120.1(4)
C34 C35 H35A 109.5
C34 C35 H35B 109.5
H35A C35 H35B 109.5
C34 C35 H35C 109.5
H35A C35 H35C 109.5
H35B C35 H35C 109.5
N10 C36 C33 177.7(6)
O5 N11 O6 120.3(6)
O5 N11 O7 120.7(6)
O6 N11 O7 118.9(6)
O8 N12 O9 131.7(7)
O8 N12 O10 112.0(6)
O9 N12 O10 116.2(5)
O12 N13 O13 120.5(5)
O12 N13 O11 119.9(6)
O13 N13 O11 119.6(5)
O16A N14A O15A 123.9(12)
O16A N14A O14A 118.3(8)
O15A N14A O14A 117.8(9)
O14B N14B O16B 121.1(16)
O14B N14B O15B 118.6(16)
O16B N14B O15B 120.2(16)
H17D O17 H17E 140.7

loop_
_geom_bond_atom_site_label_1
_geom_bond_atom_site_label_2
_geom_bond_distance
Cr1 O2 1.939(4)
Cr1 O1 1.956(3)
Cr1 N4 2.065(4)
Cr1 N2 2.068(5)
Cr1 N1 2.074(4)
Cr1 N3 2.075(4)
O1 C14 1.285(6)
O2 C16 1.269(6)
N1 C1 1.504(6)
N1 H1D 0.980(14)
N1 H1E 0.982(14)
N2 C2 1.480(6)
N2 H2D 0.978(14)
N2 H2E 0.977(14)
N3 C7 1.506(7)
N3 H3D 0.985(14)
N3 H3E 0.987(14)
N4 C8 1.475(6)
N4 H4D 0.987(14)
N4 H4E 0.980(14)
N5 C18 1.150(7)
C1 C6 1.517(6)
C1 C2 1.522(6)
C1 H1 1.0000
C2 C3 1.533(7)
C2 H2 1.0000
C3 C4 1.542(7)
C3 H3A 0.9900
C3 H3B 0.9900
C4 C5 1.515(8)
C4 H4A 0.9900
C4 H4B 0.9900
C5 C6 1.541(8)
C5 H5A 0.9900
C5 H5B 0.9900
C6 H6A 0.9900
C6 H6B 0.9900
C7 C8 1.516(7)
C7 C12 1.533(7)
C7 H7 1.0000
C8 C9 1.526(7)
C8 H8 1.0000
C9 C10 1.535(8)
C9 H9A 0.9900
C9 H9B 0.9900
C10 C11 1.529(13)
C10 H10A 0.9900
C10 H10B 0.9900
C11 C12 1.517(11)
C11 H11A 0.9900
C11 H11B 0.9900
C12 H12A 0.9900
C12 H12B 0.9900
C13 C14 1.477(7)
C13 H13A 0.9800
C13 H13B 0.9800
C13 H13C 0.9800
C14 C15 1.416(7)
C15 C16 1.418(7)
C15 C18 1.433(7)
C16 C17 1.506(8)
C17 H17A 0.9800
C17 H17B 0.9800
C17 H17C 0.9800
Cr2 O3 1.954(3)
Cr2 O4 1.968(3)
Cr2 N7 2.052(4)
Cr2 N8 2.071(4)
Cr2 N9 2.075(5)
Cr2 N6 2.077(4)
O3 C32 1.261(6)
O4 C34 1.258(6)
N6 C19 1.493(6)
N6 H6D 0.980(14)
N6 H6E 0.974(14)
N7 C20 1.503(6)
N7 H7D 0.982(14)
N7 H7E 0.981(14)
N8 C26 1.484(6)
N8 H8D 0.980(14)
N8 H8E 0.972(14)
N9 C25 1.484(6)
N9 H9D 0.975(14)
N9 H9E 0.987(14)
N10 C36 1.150(7)
C19 C20 1.515(6)
C19 C24 1.530(7)
C19 H19 1.0000
C20 C21 1.510(7)
C20 H20 1.0000
C21 C22 1.530(8)
C21 H21A 0.9900
C21 H21B 0.9900
C22 C23 1.525(8)
C22 H22A 0.9900
C22 H22B 0.9900
C23 C24 1.518(8)
C23 H23A 0.9900
C23 H23B 0.9900
C24 H24A 0.9900
C24 H24B 0.9900
C25 C30 1.512(7)
C25 C26 1.527(6)
C25 H25 1.0000
C26 C27 1.514(7)
C26 H26 1.0000
C27 C28 1.531(9)
C27 H27A 0.9900
C27 H27B 0.9900
C28 C29 1.513(8)
C28 H28A 0.9900
C28 H28B 0.9900
C29 C30 1.531(9)
C29 H29A 0.9900
C29 H29B 0.9900
C30 H30A 0.9900
C30 H30B 0.9900
C31 C32 1.494(6)
C31 H31A 0.9800
C31 H31B 0.9800
C31 H31C 0.9800
C32 C33 1.407(7)
C33 C34 1.421(7)
C33 C36 1.435(7)
C34 C35 1.508(7)
C35 H35A 0.9800
C35 H35B 0.9800
C35 H35C 0.9800
O5 N11 1.224(7)
O6 N11 1.266(6)
O7 N11 1.269(8)
O8 N12 1.170(6)
O9 N12 1.204(7)
O10 N12 1.310(7)
O11 N13 1.262(6)
O12 N13 1.229(7)
O13 N13 1.235(6)
O14A N14A 1.250(12)
O15A N14A 1.249(8)
O16A N14A 1.218(9)
O14B N14B 1.220(17)
O15B N14B 1.238(17)
O16B N14B 1.224(16)
O17 H17D 0.8443
O17 H17E 0.8496
